data_4030324
loop_
_publ_author_name
'Novikov, Mikhail S.'
'Khlebnikov, Alexander F.'
'Rostovskii, Nikolai V.'
'Tcyrulnikov, Sergei'
'Suhanova, Anna A.'
'Zavyalov, Kirill V.'
'Yufit, Dmitry S.'

_publ_section_title
;
 Pseudopericyclic 1,5- versus Pericyclic 1,4- and 1,6-Electrocyclization
 in Electron-Poor 4-Aryl-2-azabuta-1,3-dienes: Indole Synthesis from
 2H-Azirines and Diazo Compounds.
;
_journal_issue 1
_journal_name_full 'The Journal of organic chemistry'
_journal_page_first 18
_journal_paper_doi 10.1021/jo501051n
_journal_volume 80
_journal_year 2014
_chemical_formula_sum 'C26 H20 N2 O3'
_chemical_formula_weight 408.44
_chemical_name_systematic
; 
 ? 
;
_space_group_IT_number 14
_symmetry_cell_setting monoclinic
_symmetry_space_group_name_Hall '-P 2yab'
_symmetry_space_group_name_H-M 'P 1 21/a 1'
_atom_sites_solution_hydrogens geom
_atom_sites_solution_primary direct
_atom_sites_solution_secondary difmap
_audit_creation_method SHELXL-97
_cell_angle_alpha 90.00
_cell_angle_beta 99.250(3)
_cell_angle_gamma 90.00
_cell_formula_units_Z 4
_cell_length_a 12.5026(4)
_cell_length_b 13.2431(3)
_cell_length_c 12.5514(4)
_cell_measurement_reflns_used 4839
_cell_measurement_temperature 100(2)
_cell_measurement_theta_max 31.8414
_cell_measurement_theta_min 2.9381
_cell_volume 2051.15(11)
_computing_structure_refinement 'SHELXL-97 (Sheldrick, 1997)'
_computing_structure_solution 'SHELXS-97 (Sheldrick, 1990)'
_diffrn_ambient_temperature 100(2)
_diffrn_detector_area_resol_mean 16.2096
_diffrn_measured_fraction_theta_full 0.982
_diffrn_measured_fraction_theta_max 0.982
_diffrn_measurement_device_type 'Xcalibur, Eos'
_diffrn_measurement_method '\w scans'
_diffrn_radiation_monochromator graphite
_diffrn_radiation_source 'Enhance (Mo) X-ray Source'
_diffrn_radiation_type MoK\a
_diffrn_radiation_wavelength 0.71073
_diffrn_reflns_av_R_equivalents 0.0239
_diffrn_reflns_av_sigmaI/netI 0.0487
_diffrn_reflns_limit_h_max 16
_diffrn_reflns_limit_h_min -16
_diffrn_reflns_limit_k_max 17
_diffrn_reflns_limit_k_min -10
_diffrn_reflns_limit_l_max 16
_diffrn_reflns_limit_l_min -15
_diffrn_reflns_number 10036
_diffrn_reflns_theta_full 27.50
_diffrn_reflns_theta_max 27.50
_diffrn_reflns_theta_min 2.94
_exptl_absorpt_coefficient_mu 0.087
_exptl_absorpt_correction_T_max 1.00000
_exptl_absorpt_correction_T_min 0.93675
_exptl_absorpt_correction_type multi-scan
_exptl_absorpt_process_details
;
CrysAlisPro, Agilent Technologies,
Version 1.171.36.20 (release 27-06-2012 CrysAlis171 .NET)
(compiled Jul 11 2012,15:38:31)
Empirical absorption correction using spherical harmonics,
 implemented in SCALE3 ABSPACK scaling algorithm.
;
_exptl_crystal_colour colourless
_exptl_crystal_density_diffrn 1.323
_exptl_crystal_density_method 'not measured'
_exptl_crystal_description prism
_exptl_crystal_F_000 856
_exptl_crystal_size_max 0.18
_exptl_crystal_size_mid 0.15
_exptl_crystal_size_min 0.11
_refine_diff_density_max 0.311
_refine_diff_density_min -0.234
_refine_diff_density_rms 0.042
_refine_ls_extinction_method none
_refine_ls_goodness_of_fit_ref 1.057
_refine_ls_hydrogen_treatment mixed
_refine_ls_matrix_type full
_refine_ls_number_parameters 281
_refine_ls_number_reflns 4623
_refine_ls_number_restraints 0
_refine_ls_restrained_S_all 1.057
_refine_ls_R_factor_all 0.0540
_refine_ls_R_factor_gt 0.0401
_refine_ls_shift/su_max 0.001
_refine_ls_shift/su_mean 0.000
_refine_ls_structure_factor_coef Fsqd
_refine_ls_weighting_details 'calc w=1/[\s^2^(Fo^2^)+(0.0352P)^2^+0.2001P] where P=(Fo^2^+2Fc^2^)/3'
_refine_ls_weighting_scheme calc
_refine_ls_wR_factor_gt 0.0864
_refine_ls_wR_factor_ref 0.0939
_reflns_number_gt 3799
_reflns_number_total 4623
_reflns_threshold_expression >2sigma(I)
_cod_data_source_file jo501051n_si_003.cif
_cod_data_source_block tsa1
_cod_depositor_comments 'Adding full bibliography for 4030324--4030325.cif.'
_cod_original_cell_volume 2051.14(10)
_cod_original_sg_symbol_H-M P21/a
_cod_database_code 4030324

loop_
_symmetry_equiv_pos_as_xyz
'x, y, z'
'-x+1/2, y+1/2, -z'
'-x, -y, -z'
'x-1/2, -y-1/2, z'

loop_
_atom_site_label
_atom_site_type_symbol
_atom_site_fract_x
_atom_site_fract_y
_atom_site_fract_z
_atom_site_U_iso_or_equiv
_atom_site_adp_type
_atom_site_occupancy
_atom_site_symmetry_multiplicity
_atom_site_calc_flag
_atom_site_refinement_flags
O29 O 0.30087(7) 0.11937(6) 0.90446(7) 0.0174(2) Uani 1 1 d .
O28 O 0.18244(7) -0.00814(6) 0.90951(7) 0.0213(2) Uani 1 1 d .
O31 O -0.02634(7) 0.03856(6) 0.70351(7) 0.0190(2) Uani 1 1 d .
N6 N 0.13047(8) -0.00700(7) 0.64617(8) 0.0150(2) Uani 1 1 d .
C21 C 0.07573(10) 0.21957(9) 0.95206(10) 0.0151(3) Uani 1 1 d .
C9 C 0.18222(10) -0.13306(9) 0.54335(10) 0.0170(3) Uani 1 1 d .
C4 C 0.13471(10) 0.12650(9) 0.78413(10) 0.0140(3) Uani 1 1 d .
C14 C 0.09344(10) -0.09371(9) 0.58603(9) 0.0143(3) Uani 1 1 d .
C22 C 0.15787(11) 0.27888(9) 1.00883(10) 0.0177(3) Uani 1 1 d .
H22 H 0.2039 0.3149 0.9714 0.021 Uiso 1 1 calc R
C15 C 0.12390(10) 0.38575(9) 0.75088(9) 0.0146(3) Uani 1 1 d .
C11 C 0.06867(11) -0.26724(10) 0.46452(10) 0.0203(3) Uani 1 1 d .
H11 H 0.0589 -0.3265 0.4244 0.024 Uiso 1 1 calc R
C8 C 0.27316(11) -0.06718(10) 0.57727(10) 0.0208(3) Uani 1 1 d .
H8 H 0.3423 -0.0744 0.5599 0.025 Uiso 1 1 calc R
C3 C 0.06269(10) 0.20838(9) 0.83114(10) 0.0144(3) Uani 1 1 d .
H3 H -0.0136 0.2041 0.7978 0.017 Uiso 1 1 calc R
C5 C 0.06996(10) 0.05046(9) 0.70759(9) 0.0139(2) Uani 1 1 d .
C2 C 0.12706(10) 0.27652(9) 0.76831(9) 0.0140(3) Uani 1 1 d .
C24 C 0.10351(12) 0.23081(9) 1.17678(11) 0.0224(3) Uani 1 1 d .
H24 H 0.1130 0.2342 1.2517 0.027 Uiso 1 1 calc R
C27 C 0.20865(10) 0.07016(9) 0.87189(10) 0.0143(3) Uani 1 1 d .
C12 C -0.01850(11) -0.22633(9) 0.50671(10) 0.0183(3) Uani 1 1 d .
H12 H -0.0853 -0.2588 0.4935 0.022 Uiso 1 1 calc R
C23 C 0.17168(11) 0.28472(9) 1.12076(10) 0.0206(3) Uani 1 1 d .
H23 H 0.2265 0.3247 1.1580 0.025 Uiso 1 1 calc R
C7 C 0.24046(10) 0.00635(10) 0.63833(10) 0.0187(3) Uani 1 1 d .
H7 H 0.2841 0.0583 0.6706 0.022 Uiso 1 1 calc R
C10 C 0.16881(11) -0.22143(10) 0.48124(10) 0.0204(3) Uani 1 1 d .
H10 H 0.2263 -0.2485 0.4520 0.025 Uiso 1 1 calc R
C13 C -0.00819(10) -0.13875(9) 0.56777(10) 0.0161(3) Uani 1 1 d .
H13 H -0.0666 -0.1114 0.5953 0.019 Uiso 1 1 calc R
C16 C 0.20845(11) 0.43543(10) 0.71293(11) 0.0219(3) Uani 1 1 d .
H16 H 0.2696 0.3999 0.7009 0.026 Uiso 1 1 calc R
C25 C 0.02149(12) 0.17206(10) 1.12141(11) 0.0242(3) Uani 1 1 d .
H25 H -0.0244 0.1364 1.1592 0.029 Uiso 1 1 calc R
C20 C 0.03335(10) 0.43963(9) 0.77020(10) 0.0174(3) Uani 1 1 d .
H20 H -0.0223 0.4066 0.7972 0.021 Uiso 1 1 calc R
C17 C 0.20056(13) 0.53862(10) 0.69320(11) 0.0268(3) Uani 1 1 d .
H17 H 0.2567 0.5723 0.6679 0.032 Uiso 1 1 calc R
C19 C 0.02587(11) 0.54256(10) 0.74929(10) 0.0215(3) Uani 1 1 d .
H19 H -0.0351 0.5784 0.7610 0.026 Uiso 1 1 calc R
C30 C 0.36597(11) 0.07780(10) 1.00093(11) 0.0233(3) Uani 1 1 d .
H30A H 0.3891 0.0109 0.9861 0.035 Uiso 1 1 calc R
H30B H 0.3235 0.0753 1.0582 0.035 Uiso 1 1 calc R
H30C H 0.4283 0.1198 1.0222 0.035 Uiso 1 1 calc R
C26 C 0.00749(11) 0.16614(9) 1.00950(11) 0.0208(3) Uani 1 1 d .
H26 H -0.0477 0.1263 0.9727 0.025 Uiso 1 1 calc R
C18 C 0.10966(12) 0.59150(10) 0.71091(10) 0.0244(3) Uani 1 1 d .
H18 H 0.1049 0.6605 0.6969 0.029 Uiso 1 1 calc R
N1 N 0.18620(8) 0.21005(7) 0.72906(8) 0.0148(2) Uani 1 1 d .

loop_
_atom_site_aniso_label
_atom_site_aniso_U_11
_atom_site_aniso_U_22
_atom_site_aniso_U_33
_atom_site_aniso_U_23
_atom_site_aniso_U_13
_atom_site_aniso_U_12
O29 0.0157(4) 0.0185(4) 0.0170(5) 0.0017(4) -0.0007(3) -0.0005(4)
O28 0.0230(5) 0.0162(4) 0.0239(5) 0.0048(4) 0.0012(4) -0.0015(4)
O31 0.0143(5) 0.0195(4) 0.0237(5) -0.0022(4) 0.0043(4) -0.0011(4)
N6 0.0135(5) 0.0160(5) 0.0155(5) -0.0021(4) 0.0023(4) -0.0009(4)
C21 0.0178(6) 0.0107(5) 0.0180(6) 0.0001(5) 0.0062(5) 0.0038(5)
C9 0.0157(6) 0.0193(6) 0.0157(6) -0.0013(5) 0.0016(5) 0.0002(5)
C4 0.0140(6) 0.0119(5) 0.0167(6) 0.0008(5) 0.0042(5) 0.0012(5)
C14 0.0169(6) 0.0137(5) 0.0117(6) 0.0011(5) 0.0004(5) 0.0003(5)
C22 0.0205(7) 0.0143(6) 0.0199(7) 0.0008(5) 0.0077(5) -0.0005(5)
C15 0.0177(6) 0.0138(6) 0.0114(6) 0.0002(5) -0.0004(5) 0.0004(5)
C11 0.0251(7) 0.0175(6) 0.0171(6) -0.0033(5) -0.0005(5) -0.0005(6)
C8 0.0154(6) 0.0242(7) 0.0237(7) -0.0064(6) 0.0054(5) -0.0012(6)
C3 0.0138(6) 0.0120(5) 0.0177(6) -0.0003(5) 0.0033(5) 0.0020(5)
C5 0.0158(6) 0.0126(5) 0.0137(6) 0.0034(5) 0.0032(5) 0.0009(5)
C2 0.0127(6) 0.0159(6) 0.0124(6) 0.0001(5) -0.0006(5) 0.0002(5)
C24 0.0359(8) 0.0165(6) 0.0162(7) 0.0015(5) 0.0082(6) 0.0037(6)
C27 0.0153(6) 0.0129(5) 0.0153(6) -0.0022(5) 0.0041(5) 0.0020(5)
C12 0.0173(6) 0.0192(6) 0.0173(6) 0.0021(5) -0.0009(5) -0.0043(5)
C23 0.0261(7) 0.0162(6) 0.0193(7) -0.0025(5) 0.0027(5) 0.0004(6)
C7 0.0118(6) 0.0224(6) 0.0219(7) -0.0040(5) 0.0030(5) -0.0032(5)
C10 0.0194(7) 0.0231(6) 0.0193(7) -0.0048(5) 0.0042(5) 0.0020(6)
C13 0.0150(6) 0.0176(6) 0.0155(6) 0.0022(5) 0.0024(5) 0.0009(5)
C16 0.0226(7) 0.0202(6) 0.0240(7) -0.0011(6) 0.0073(5) -0.0003(6)
C25 0.0340(8) 0.0182(6) 0.0237(7) 0.0038(6) 0.0148(6) -0.0011(6)
C20 0.0174(6) 0.0189(6) 0.0152(6) -0.0012(5) 0.0006(5) 0.0000(5)
C17 0.0354(8) 0.0192(6) 0.0278(8) 0.0015(6) 0.0108(6) -0.0069(6)
C19 0.0239(7) 0.0190(6) 0.0190(7) -0.0031(5) -0.0042(5) 0.0063(6)
C30 0.0196(7) 0.0279(7) 0.0197(7) 0.0046(6) -0.0047(5) -0.0006(6)
C26 0.0233(7) 0.0161(6) 0.0240(7) -0.0007(5) 0.0074(5) -0.0027(6)
C18 0.0387(9) 0.0142(6) 0.0184(7) 0.0022(5) -0.0011(6) 0.0012(6)
N1 0.0163(5) 0.0133(5) 0.0144(5) 0.0023(4) 0.0008(4) -0.0013(4)

loop_
_atom_type_symbol
_atom_type_description
_atom_type_scat_dispersion_real
_atom_type_scat_dispersion_imag
_atom_type_scat_source
C C 0.0033 0.0016 'International Tables Vol C Tables 4.2.6.8 and 6.1.1.4'
H H 0.0000 0.0000 'International Tables Vol C Tables 4.2.6.8 and 6.1.1.4'
N N 0.0061 0.0033 'International Tables Vol C Tables 4.2.6.8 and 6.1.1.4'
O O 0.0106 0.0060 'International Tables Vol C Tables 4.2.6.8 and 6.1.1.4'

loop_
_geom_angle_atom_site_label_1
_geom_angle_atom_site_label_2
_geom_angle_atom_site_label_3
_geom_angle
C27 O29 C30 114.32(9)
C5 N6 C7 126.56(10)
C5 N6 C14 125.53(10)
C7 N6 C14 107.79(10)
C22 C21 C26 118.88(12)
C22 C21 C3 121.43(11)
C26 C21 C3 119.63(11)
C10 C9 C14 119.32(12)
C10 C9 C8 133.45(12)
C14 C9 C8 107.23(11)
N1 C4 C27 116.12(10)
N1 C4 C5 114.71(10)
C27 C4 C5 109.37(9)
N1 C4 C3 88.76(8)
C27 C4 C3 112.54(10)
C5 C4 C3 114.18(10)
N1 C4 C2 40.47(6)
C27 C4 C2 125.15(9)
C5 C4 C2 125.45(9)
C3 C4 C2 48.29(6)
C13 C14 C9 122.32(11)
C13 C14 N6 130.59(11)
C9 C14 N6 107.09(10)
C23 C22 C21 120.64(12)
C23 C22 H22 119.7
C21 C22 H22 119.7
C20 C15 C16 120.04(11)
C20 C15 C2 118.96(11)
C16 C15 C2 120.98(12)
C10 C11 C12 121.18(12)
C10 C11 H11 119.4
C12 C11 H11 119.4
C7 C8 C9 108.02(12)
C7 C8 H8 126.0
C9 C8 H8 126.0
C21 C3 C2 119.06(10)
C21 C3 C4 117.82(10)
C2 C3 C4 80.34(8)
C21 C3 H3 112.0
C2 C3 H3 112.0
C4 C3 H3 112.0
O31 C5 N6 122.20(11)
O31 C5 C4 122.39(11)
N6 C5 C4 115.35(10)
N1 C2 C15 128.16(11)
N1 C2 C3 100.18(9)
C15 C2 C3 131.62(11)
N1 C2 C4 48.81(7)
C15 C2 C4 176.70(10)
C3 C2 C4 51.37(6)
C25 C24 C23 120.10(12)
C25 C24 H24 119.9
C23 C24 H24 119.9
O28 C27 O29 125.26(11)
O28 C27 C4 122.36(11)
O29 C27 C4 112.30(10)
C13 C12 C11 121.75(12)
C13 C12 H12 119.1
C11 C12 H12 119.1
C24 C23 C22 119.82(13)
C24 C23 H23 120.1
C22 C23 H23 120.1
C8 C7 N6 109.86(11)
C8 C7 H7 125.1
N6 C7 H7 125.1
C11 C10 C9 118.52(12)
C11 C10 H10 120.7
C9 C10 H10 120.7
C12 C13 C14 116.90(12)
C12 C13 H13 121.6
C14 C13 H13 121.6
C17 C16 C15 119.31(13)
C17 C16 H16 120.3
C15 C16 H16 120.3
C24 C25 C26 120.18(12)
C24 C25 H25 119.9
C26 C25 H25 119.9
C19 C20 C15 120.15(12)
C19 C20 H20 119.9
C15 C20 H20 119.9
C18 C17 C16 120.40(13)
C18 C17 H17 119.8
C16 C17 H17 119.8
C18 C19 C20 119.62(13)
C18 C19 H19 120.2
C20 C19 H19 120.2
O29 C30 H30A 109.5
O29 C30 H30B 109.5
H30A C30 H30B 109.5
O29 C30 H30C 109.5
H30A C30 H30C 109.5
H30B C30 H30C 109.5
C25 C26 C21 120.38(12)
C25 C26 H26 119.8
C21 C26 H26 119.8
C19 C18 C17 120.45(12)
C19 C18 H18 119.8
C17 C18 H18 119.8
C2 N1 C4 90.71(9)

loop_
_geom_bond_atom_site_label_1
_geom_bond_atom_site_label_2
_geom_bond_distance
O29 C27 1.3303(14)
O29 C30 1.4543(15)
O28 C27 1.2064(14)
O31 C5 1.2072(14)
N6 C5 1.3904(15)
N6 C7 1.4056(16)
N6 C14 1.4109(15)
C21 C22 1.3943(18)
C21 C26 1.3951(17)
C21 C3 1.5074(17)
C9 C10 1.4013(17)
C9 C14 1.4076(17)
C9 C8 1.4421(18)
C4 N1 1.5033(15)
C4 C27 1.5157(17)
C4 C5 1.5304(17)
C4 C3 1.5828(16)
C4 C2 1.9974(16)
C14 C13 1.3889(17)
C22 C23 1.3897(18)
C22 H22 0.9300
C15 C20 1.3920(17)
C15 C16 1.3926(18)
C15 C2 1.4626(16)
C11 C10 1.3766(19)
C11 C12 1.3955(18)
C11 H11 0.9300
C8 C7 1.3428(17)
C8 H8 0.9300
C3 C2 1.5125(17)
C3 H3 0.9800
C2 N1 1.2966(15)
C24 C25 1.382(2)
C24 C23 1.3867(19)
C24 H24 0.9300
C12 C13 1.3847(17)
C12 H12 0.9300
C23 H23 0.9300
C7 H7 0.9300
C10 H10 0.9300
C13 H13 0.9300
C16 C17 1.3895(18)
C16 H16 0.9300
C25 C26 1.3894(18)
C25 H25 0.9300
C20 C19 1.3884(17)
C20 H20 0.9300
C17 C18 1.383(2)
C17 H17 0.9300
C19 C18 1.383(2)
C19 H19 0.9300
C30 H30A 0.9600
C30 H30B 0.9600
C30 H30C 0.9600
C26 H26 0.9300
C18 H18 0.9300
